data_7003521
loop_
_publ_author_name
'Davis, Martin F.'
'Levason, William'
'Reid, Gillian'
'Webster, Michael'

_publ_section_title
;
 Complexes of germanium(iv) fluoride with phosphane ligands: structural
 and spectroscopic authentication of germanium(iv) phosphane complexes
;
_journal_issue 17
_journal_name_full 'Dalton Transactions'
_journal_page_first 2261
_journal_page_last 2269
_journal_paper_doi 10.1039/b716765b
_journal_year 2008
_chemical_formula_moiety 'C6 H17 O2 P2 1+, Cl3 Ge 1-'
_chemical_formula_sum 'C6 H17 Cl3 Ge O2 P2'
_chemical_formula_weight 362.08
_chemical_name_common
;
(2-(dimethylphosphinoyl)ethyl)-hydroxy-dimethylphosphonium
trichloridogermanate(ii)
;
_chemical_name_systematic
;
(2-(dimethylphosphinoyl)ethyl)-hydroxy-dimethylphosphonium
trichloridogermanate(II)
;
_space_group_IT_number 2
_symmetry_cell_setting triclinic
_symmetry_Int_Tables_number 2
_symmetry_space_group_name_Hall '-P 1'
_symmetry_space_group_name_H-M 'P -1'
_atom_sites_solution_hydrogens geom
_atom_sites_solution_primary direct
_atom_sites_solution_secondary difmap
_audit_creation_date 2007-10-05
_audit_creation_method 'SHELXL-97 + hand edit'
_cell_angle_alpha 66.397(10)
_cell_angle_beta 89.283(10)
_cell_angle_gamma 60.695(10)
_cell_formula_units_Z 2
_cell_length_a 9.0978(15)
_cell_length_b 9.2599(15)
_cell_length_c 11.1713(15)
_cell_measurement_reflns_used 23743
_cell_measurement_temperature 120(2)
_cell_measurement_theta_max 27.48
_cell_measurement_theta_min 2.91
_cell_volume 731.9(2)
_computing_structure_refinement 'SHELXL-97 (Sheldrick, 1997)'
_computing_structure_solution 'SHELXS-97 (Sheldrick, 1997)'
_diffrn_ambient_temperature 120(2)
_diffrn_measured_fraction_theta_full 0.992
_diffrn_measured_fraction_theta_max 0.992
_diffrn_measurement_device_type 'Bruker-Nonius 95mm CCD camera on \k-goniostat'
_diffrn_measurement_method '\f & \w scans'
_diffrn_radiation_monochromator '10cm confocal mirrors'
_diffrn_radiation_source 'Bruker-Nonius FR591 rotating anode'
_diffrn_radiation_type MoK\a
_diffrn_radiation_wavelength 0.71073
_diffrn_reflns_av_R_equivalents 0.0302
_diffrn_reflns_av_sigmaI/netI 0.0308
_diffrn_reflns_limit_h_max 11
_diffrn_reflns_limit_h_min -11
_diffrn_reflns_limit_k_max 12
_diffrn_reflns_limit_k_min -12
_diffrn_reflns_limit_l_max 14
_diffrn_reflns_limit_l_min -14
_diffrn_reflns_number 11628
_diffrn_reflns_theta_full 27.54
_diffrn_reflns_theta_max 27.54
_diffrn_reflns_theta_min 2.91
_diffrn_standards_decay_% 0
_diffrn_standards_number 0
_exptl_absorpt_coefficient_mu 2.836
_exptl_absorpt_correction_T_max 1.0000
_exptl_absorpt_correction_T_min 0.8416
_exptl_absorpt_correction_type multi-scan
_exptl_absorpt_process_details 'G.M. Sheldrick, (2007). SADABS. Version 2007/2. Bruker AXS Inc.'
_exptl_crystal_colour colourless
_exptl_crystal_density_diffrn 1.643
_exptl_crystal_density_method 'not measured'
_exptl_crystal_description plate
_exptl_crystal_F_000 364
_exptl_crystal_size_max 0.12
_exptl_crystal_size_mid 0.07
_exptl_crystal_size_min 0.02
_refine_diff_density_max 0.368
_refine_diff_density_min -0.371
_refine_diff_density_rms 0.078
_refine_ls_extinction_method none
_refine_ls_goodness_of_fit_ref 1.088
_refine_ls_hydrogen_treatment noref
_refine_ls_matrix_type full
_refine_ls_number_parameters 132
_refine_ls_number_reflns 3353
_refine_ls_number_restraints 0
_refine_ls_restrained_S_all 1.088
_refine_ls_R_factor_all 0.0358
_refine_ls_R_factor_gt 0.0281
_refine_ls_shift/su_max 0.001
_refine_ls_shift/su_mean 0.000
_refine_ls_structure_factor_coef Fsqd
_refine_ls_weighting_details 'w=1/[\s^2^(Fo^2^)+(0.0088P)^2^+0.8933P] where P=(Fo^2^+2Fc^2^)/3'
_refine_ls_weighting_scheme calc
_refine_ls_wR_factor_gt 0.0555
_refine_ls_wR_factor_ref 0.0590
_reflns_number_gt 2956
_reflns_number_total 3353
_reflns_threshold_expression I>2sigma(I)
_cod_data_source_file b716765b.txt
_cod_data_source_block 07mfd020_[C6H17Cl3GeO2P2]
_cod_original_sg_symbol_H-M P-1
_cod_database_code 7003521

loop_
_symmetry_equiv_pos_as_xyz
'x, y, z'
'-x, -y, -z'

loop_
_atom_site_label
_atom_site_type_symbol
_atom_site_fract_x
_atom_site_fract_y
_atom_site_fract_z
_atom_site_U_iso_or_equiv
_atom_site_adp_type
_atom_site_occupancy
_atom_site_symmetry_multiplicity
_atom_site_calc_flag
_atom_site_refinement_flags
_atom_site_disorder_assembly
_atom_site_disorder_group
Ge1 Ge 0.17941(3) 0.91616(3) 0.59609(2) 0.02009(7) Uani 1 1 d . . .
Cl1 Cl 0.44100(8) 0.84382(9) 0.69724(7) 0.03001(14) Uani 1 1 d . . .
Cl2 Cl 0.28353(8) 0.64833(8) 0.57268(6) 0.02747(14) Uani 1 1 d . . .
Cl3 Cl 0.09163(9) 0.81317(9) 0.79075(6) 0.03101(15) Uani 1 1 d . . .
P1 P 0.64799(8) 0.12460(8) 0.91491(6) 0.01802(13) Uani 1 1 d . . .
P2 P 0.90404(8) 0.43385(8) 0.73053(6) 0.01779(12) Uani 1 1 d . . .
O1 O 0.7283(2) -0.0652(2) 1.03445(16) 0.0254(4) Uani 1 1 d . . .
O2 O 1.0810(2) 0.2706(2) 0.74076(16) 0.0246(4) Uani 1 1 d . . .
C1 C 0.5780(3) 0.1193(3) 0.7690(2) 0.0242(5) Uani 1 1 d . . .
H1A H 0.6786 0.0348 0.7467 0.036 Uiso 1 1 calc R . .
H1B H 0.5197 0.2444 0.6937 0.036 Uiso 1 1 calc R . .
H1C H 0.4974 0.0759 0.7865 0.036 Uiso 1 1 calc R . .
C2 C 0.4690(3) 0.3007(3) 0.9406(2) 0.0254(5) Uani 1 1 d . . .
H2A H 0.3801 0.2692 0.9589 0.038 Uiso 1 1 calc R . .
H2B H 0.4206 0.4197 0.8599 0.038 Uiso 1 1 calc R . .
H2C H 0.5075 0.3104 1.0171 0.038 Uiso 1 1 calc R . .
C3 C 0.8048(3) 0.1922(3) 0.8811(2) 0.0190(5) Uani 1 1 d . . .
H3A H 0.8344 0.2100 0.9570 0.023 Uiso 1 1 calc R . .
H3B H 0.9116 0.0893 0.8772 0.023 Uiso 1 1 calc R . .
C4 C 0.7462(3) 0.3695(3) 0.7509(2) 0.0190(5) Uani 1 1 d . . .
H4A H 0.6360 0.4721 0.7516 0.023 Uiso 1 1 calc R . .
H4B H 0.7245 0.3501 0.6736 0.023 Uiso 1 1 calc R . .
C5 C 0.9185(3) 0.5024(4) 0.8551(2) 0.0259(5) Uani 1 1 d . . .
H5A H 0.9634 0.3955 0.9440 0.039 Uiso 1 1 calc R . .
H5B H 0.8033 0.6007 0.8507 0.039 Uiso 1 1 calc R . .
H5C H 0.9968 0.5490 0.8394 0.039 Uiso 1 1 calc R . .
C6 C 0.8343(3) 0.6244(3) 0.5694(2) 0.0257(5) Uani 1 1 d . . .
H6A H 0.9202 0.6607 0.5555 0.039 Uiso 1 1 calc R . .
H6B H 0.7227 0.7292 0.5632 0.039 Uiso 1 1 calc R . .
H6C H 0.8214 0.5885 0.5006 0.039 Uiso 1 1 calc R . .
H1 H 1.1616 0.1780 0.8238 0.050 Uiso 1 1 d . . .

loop_
_atom_site_aniso_label
_atom_site_aniso_U_11
_atom_site_aniso_U_22
_atom_site_aniso_U_33
_atom_site_aniso_U_23
_atom_site_aniso_U_13
_atom_site_aniso_U_12
Ge1 0.02023(13) 0.01570(12) 0.01971(13) -0.00535(10) 0.00103(10) -0.00836(10)
Cl1 0.0233(3) 0.0307(3) 0.0394(4) -0.0200(3) 0.0029(3) -0.0131(3)
Cl2 0.0320(3) 0.0235(3) 0.0231(3) -0.0135(2) 0.0000(2) -0.0096(3)
Cl3 0.0407(4) 0.0324(3) 0.0313(3) -0.0195(3) 0.0188(3) -0.0232(3)
P1 0.0202(3) 0.0155(3) 0.0169(3) -0.0045(2) 0.0018(2) -0.0106(2)
P2 0.0191(3) 0.0174(3) 0.0168(3) -0.0060(2) 0.0041(2) -0.0109(2)
O1 0.0276(9) 0.0185(8) 0.0233(8) -0.0010(7) 0.0003(7) -0.0140(7)
O2 0.0205(8) 0.0221(9) 0.0213(8) -0.0062(7) 0.0036(7) -0.0075(7)
C1 0.0296(13) 0.0250(12) 0.0249(12) -0.0117(10) 0.0034(10) -0.0187(11)
C2 0.0259(13) 0.0236(12) 0.0243(12) -0.0092(10) 0.0091(10) -0.0127(11)
C3 0.0208(11) 0.0162(11) 0.0166(11) -0.0045(9) 0.0012(9) -0.0097(9)
C4 0.0214(11) 0.0189(11) 0.0182(11) -0.0066(9) 0.0026(9) -0.0131(10)
C5 0.0296(13) 0.0287(13) 0.0275(13) -0.0146(11) 0.0057(10) -0.0195(11)
C6 0.0254(12) 0.0210(12) 0.0241(12) -0.0046(10) 0.0079(10) -0.0122(10)

loop_
_atom_type_symbol
_atom_type_description
_atom_type_scat_dispersion_real
_atom_type_scat_dispersion_imag
_atom_type_scat_source
C C 0.0033 0.0016 'International Tables Vol C Tables 4.2.6.8 and 6.1.1.4'
H H 0.0000 0.0000 'International Tables Vol C Tables 4.2.6.8 and 6.1.1.4'
Cl Cl 0.1484 0.1585 'International Tables Vol C Tables 4.2.6.8 and 6.1.1.4'
Ge Ge 0.1547 1.8001 'International Tables Vol C Tables 4.2.6.8 and 6.1.1.4'
P P 0.1023 0.0942 'International Tables Vol C Tables 4.2.6.8 and 6.1.1.4'
O O 0.0106 0.0060 'International Tables Vol C Tables 4.2.6.8 and 6.1.1.4'

loop_
_geom_angle_atom_site_label_1
_geom_angle_atom_site_label_2
_geom_angle_atom_site_label_3
_geom_angle
_geom_angle_site_symmetry_1
_geom_angle_site_symmetry_3
_geom_angle_publ_flag
Cl1 Ge1 Cl3 96.66(3) . . ?
Cl1 Ge1 Cl2 96.76(3) . . ?
Cl3 Ge1 Cl2 95.00(3) . . ?
O1 P1 C2 112.82(11) . . ?
O1 P1 C1 110.12(11) . . ?
C2 P1 C1 108.74(12) . . ?
O1 P1 C3 110.29(10) . . ?
C2 P1 C3 106.96(12) . . ?
C1 P1 C3 107.73(11) . . ?
O2 P2 C6 109.27(11) . . ?
O2 P2 C5 110.79(11) . . ?
C6 P2 C5 109.30(12) . . ?
O2 P2 C4 110.32(11) . . ?
C6 P2 C4 108.09(11) . . ?
C5 P2 C4 109.02(12) . . ?
P2 O2 H1 122.4 . . ?
P1 C1 H1A 109.5 . . ?
P1 C1 H1B 109.5 . . ?
H1A C1 H1B 109.5 . . ?
P1 C1 H1C 109.5 . . ?
H1A C1 H1C 109.5 . . ?
H1B C1 H1C 109.5 . . ?
P1 C2 H2A 109.5 . . ?
P1 C2 H2B 109.5 . . ?
H2A C2 H2B 109.5 . . ?
P1 C2 H2C 109.5 . . ?
H2A C2 H2C 109.5 . . ?
H2B C2 H2C 109.5 . . ?
C4 C3 P1 114.97(15) . . ?
C4 C3 H3A 108.5 . . ?
P1 C3 H3A 108.5 . . ?
C4 C3 H3B 108.5 . . ?
P1 C3 H3B 108.5 . . ?
H3A C3 H3B 107.5 . . ?
C3 C4 P2 111.92(15) . . ?
C3 C4 H4A 109.2 . . ?
P2 C4 H4A 109.2 . . ?
C3 C4 H4B 109.2 . . ?
P2 C4 H4B 109.2 . . ?
H4A C4 H4B 107.9 . . ?
P2 C5 H5A 109.5 . . ?
P2 C5 H5B 109.5 . . ?
H5A C5 H5B 109.5 . . ?
P2 C5 H5C 109.5 . . ?
H5A C5 H5C 109.5 . . ?
H5B C5 H5C 109.5 . . ?
P2 C6 H6A 109.5 . . ?
P2 C6 H6B 109.5 . . ?
H6A C6 H6B 109.5 . . ?
P2 C6 H6C 109.5 . . ?
H6A C6 H6C 109.5 . . ?
H6B C6 H6C 109.5 . . ?

loop_
_geom_bond_atom_site_label_1
_geom_bond_atom_site_label_2
_geom_bond_distance
_geom_bond_site_symmetry_2
_geom_bond_publ_flag
Ge1 Cl1 2.3000(8) . ?
Ge1 Cl3 2.3059(7) . ?
Ge1 Cl2 2.3087(8) . ?
P1 O1 1.5147(17) . ?
P1 C2 1.777(3) . ?
P1 C1 1.784(2) . ?
P1 C3 1.800(2) . ?
P2 O2 1.5409(17) . ?
P2 C6 1.773(2) . ?
P2 C5 1.776(2) . ?
P2 C4 1.786(2) . ?
O2 H1 0.9475 . ?
C1 H1A 0.9800 . ?
C1 H1B 0.9800 . ?
C1 H1C 0.9800 . ?
C2 H2A 0.9800 . ?
C2 H2B 0.9800 . ?
C2 H2C 0.9800 . ?
C3 C4 1.531(3) . ?
C3 H3A 0.9900 . ?
C3 H3B 0.9900 . ?
C4 H4A 0.9900 . ?
C4 H4B 0.9900 . ?
C5 H5A 0.9800 . ?
C5 H5B 0.9800 . ?
C5 H5C 0.9800 . ?
C6 H6A 0.9800 . ?
C6 H6B 0.9800 . ?
C6 H6C 0.9800 . ?

loop_
_geom_hbond_atom_site_label_D
_geom_hbond_atom_site_label_H
_geom_hbond_atom_site_label_A
_geom_hbond_distance_DH
_geom_hbond_distance_HA
_geom_hbond_distance_DA
_geom_hbond_angle_DHA
_geom_hbond_site_symmetry_A
O2 H1 O1 0.95 1.51 2.447(2) 167.0 2_757

loop_
_geom_torsion_atom_site_label_1
_geom_torsion_atom_site_label_2
_geom_torsion_atom_site_label_3
_geom_torsion_atom_site_label_4
_geom_torsion
_geom_torsion_site_symmetry_1
_geom_torsion_site_symmetry_2
_geom_torsion_site_symmetry_3
_geom_torsion_site_symmetry_4
_geom_torsion_publ_flag
O1 P1 C3 C4 171.96(16) . . . . ?
C2 P1 C3 C4 -65.01(19) . . . . ?
C1 P1 C3 C4 51.7(2) . . . . ?
P1 C3 C4 P2 176.45(12) . . . . ?
O2 P2 C4 C3 54.26(19) . . . . ?
C6 P2 C4 C3 173.68(17) . . . . ?
C5 P2 C4 C3 -67.61(19) . . . . ?
